data_7713388
loop_
_publ_author_name
'Gioftsidou, Dimitra K.'
'Landrou, Georgios'
'Tzatza, Charikleia'
'Hatzidimitriou, Antonios'
'Orfanos, Emmanouil'
'Charalambidis, Georgios'
'Ladomenou, Kalliopi'
'Coutsolelos, Athanassios G.'
'Angaridis, Panagiotis A.'

_publ_section_title
;
 Light-induced hydrogen production from water using nickel(II) catalysts
 and N-doped carbon-dot photosensitizers: catalytic efficiency enhancement
 by increase of catalyst nuclearity.
;
_journal_name_full 'Dalton transactions (Cambridge, England : 2003)'
_journal_paper_doi 10.1039/d3dt01052j
_journal_year 2023
_chemical_formula_moiety 'C89 H61.50 F24 N28.50 Ni4 S8'
_chemical_formula_sum 'C89 H61.5 F24 N28.5 Ni4 S8'
_chemical_formula_weight 2477.48
_space_group_IT_number 15
_space_group_name_Hall '-C 2yc'
_space_group_name_H-M_alt 'C 1 2/c 1'
_symmetry_cell_setting monoclinic
_symmetry_space_group_name_H-M 'C 1 2/c 1'
_atom_sites_solution_hydrogens difmap
_atom_sites_solution_primary other
_audit_update_record
;
2022-11-08 deposited with the CCDC.	2023-06-23 downloaded from the CCDC.
;
_cell_angle_alpha 90
_cell_angle_beta 110.325(4)
_cell_angle_gamma 90
_cell_formula_units_Z 4
_cell_length_a 38.267(6)
_cell_length_b 14.165(2)
_cell_length_c 20.809(3)
_cell_measurement_reflns_used 231
_cell_measurement_temperature 295
_cell_measurement_theta_max 20
_cell_measurement_theta_min 10
_cell_volume 10577(3)
_computing_cell_refinement 'Apex2 (Bruker AXS, 2006)'
_computing_data_collection 'Apex2 (Bruker AXS, 2006)'
_computing_data_reduction 'Apex2 (Bruker AXS, 2006)'
_computing_molecular_graphics 'CAMERON (Watkin et al., 1996)'
_computing_publication_material 'CRYSTALS (Betteridge et al., 2003)'
_computing_structure_refinement 'CRYSTALS (Betteridge et al., 2003)'
_computing_structure_solution 'Superflip (Palatinus & Chapuis, 2007)'
_diffrn_ambient_temperature 295
_diffrn_measured_fraction_theta_full 0.997
_diffrn_measured_fraction_theta_max 0.992
_diffrn_measurement_device Area
_diffrn_measurement_device_type 'Bruker Kappa Apex2'
_diffrn_measurement_method '\f & \w scans'
_diffrn_radiation_monochromator graphite
_diffrn_radiation_type 'Mo K\a'
_diffrn_radiation_wavelength 0.71073
_diffrn_reflns_av_R_equivalents 0.030
_diffrn_reflns_limit_h_max 46
_diffrn_reflns_limit_h_min -46
_diffrn_reflns_limit_k_max 17
_diffrn_reflns_limit_k_min -17
_diffrn_reflns_limit_l_max 25
_diffrn_reflns_limit_l_min -25
_diffrn_reflns_number 67858
_diffrn_reflns_theta_full 25.271
_diffrn_reflns_theta_max 25.787
_diffrn_reflns_theta_min 1.135
_diffrn_standards_number 0
_exptl_absorpt_coefficient_mu 0.960
_exptl_absorpt_correction_T_max 0.87
_exptl_absorpt_correction_T_min 0.80
_exptl_absorpt_correction_type numerical
_exptl_absorpt_process_details
; 
 Analytical Absorption (De Meulenaer & Tompa, 1965) 
;
_exptl_crystal_colour blue
_exptl_crystal_density_diffrn 1.556
_exptl_crystal_density_method 'not measured'
_exptl_crystal_description prism
_exptl_crystal_F_000 5004
_exptl_crystal_size_max 0.250
_exptl_crystal_size_mid 0.230
_exptl_crystal_size_min 0.140
_refine_diff_density_max 0.74
_refine_diff_density_min -0.61
_refine_ls_extinction_method None
_refine_ls_goodness_of_fit_ref 1.0000
_refine_ls_hydrogen_treatment constr
_refine_ls_matrix_type full
_refine_ls_number_parameters 694
_refine_ls_number_reflns 7452
_refine_ls_number_restraints 6
_refine_ls_R_factor_all 0.0859
_refine_ls_R_factor_gt 0.0587
_refine_ls_shift/su_max 0.0007707
_refine_ls_shift/su_mean 0.0000349
_refine_ls_structure_factor_coef Fsqd
_refine_ls_weighting_details
;
 Method, part 1, Chebychev polynomial, (Watkin, 1994, Prince, 1982) 
 [weight] = 1.0/[A~0~*T~0~(x)+A~1~*T~1~(x) ... +A~n-1~]*T~n-1~(x)] 
 where A~i~ are the Chebychev coefficients listed below and x= Fcalc/Fmax 
 Method = Robust Weighting (Prince, 1982) 
 W = [weight] * [1-(deltaF/6*sigmaF)^2^]^2^ 
 A~i~ are: 
 4.07 4.72 1.84 
;
_refine_ls_weighting_scheme calc
_refine_ls_wR_factor_all 0.0917
_refine_ls_wR_factor_gt 0.0877
_refine_ls_wR_factor_ref 0.0877
_reflns_limit_h_max 43
_reflns_limit_h_min -46
_reflns_limit_k_max 17
_reflns_limit_k_min 0
_reflns_limit_l_max 25
_reflns_limit_l_min 0
_reflns_number_gt 7452
_reflns_number_total 10079
_reflns_threshold_expression I>2.0\s(I)
_oxford_diffrn_Wilson_B_factor 3.33
_oxford_diffrn_Wilson_scale 326.69
_oxford_refine_ls_r_factor_ref 0.0587
_oxford_refine_ls_scale 0.067525(9)
_oxford_reflns_number_all 10046
_oxford_reflns_threshold_expression_ref I>2.0\s(I)
_cod_data_source_file d3dt01052j2.cif
_cod_data_source_block I_CCDC6
_cod_depositor_comments
;
The following automatic conversions were performed:

data item '_atom_sites_solution_primary' value 'Other' was changed to
'other' in accordance with the
/home/data/users/saulius/crontab/automatic-downloads/rss-feeds/RSC/lib/dictionaries/cif_core.dic
dictionary named 'cif_core.dic' version 2.4.2 last updated on
2011-04-26.

Automatic conversion script
Id: cif_fix_values 8170 2020-07-09 18:12:32Z antanas 
;
_cod_original_sg_symbol_H-M 'C 1 2/c 1 '
_cod_original_formula_sum 'C89 H61.50 F24 N28.50 Ni4 S8'
_cod_database_code 7713388

loop_
_symmetry_equiv_pos_as_xyz
x,y,z
-x,-y,-z
x+1/2,y+1/2,z
-x+1/2,-y+1/2,-z
-x,y,-z+1/2
x,-y,z+1/2
-x+1/2,y+1/2,-z+1/2
x+1/2,-y+1/2,z+1/2

loop_
_atom_site_label
_atom_site_type_symbol
_atom_site_fract_x
_atom_site_fract_y
_atom_site_fract_z
_atom_site_U_iso_or_equiv
_atom_site_occupancy
_atom_site_adp_type
_atom_site_refinement_flags_posn
_atom_site_refinement_flags_adp
_atom_site_refinement_flags_occupancy
_atom_site_disorder_assembly
_atom_site_disorder_group
_atom_site_attached_hydrogens
Ni1 Ni 0.348601(13) 0.67968(4) 0.33635(2) 0.0433 1.0000 Uani . . . . . .
Ni2 Ni 0.350863(12) 0.18486(4) 0.50379(2) 0.0442 1.0000 Uani . . . . . .
S1 S 0.35076(3) 0.81599(8) 0.26147(5) 0.0569 1.0000 Uani . . . . . .
S2 S 0.36702(3) 0.53786(8) 0.41131(5) 0.0523 1.0000 Uani . . . . . .
S3 S 0.36451(3) 0.04981(8) 0.44094(5) 0.0530 1.0000 Uani . . . . . .
S4 S 0.35791(3) 0.31389(9) 0.58624(6) 0.0584 1.0000 Uani . . . . . .
N1 N 0.39614(9) 0.7597(3) 0.37921(16) 0.0540 1.0000 Uani . . . . . .
N2 N 0.41824(11) 0.8886(3) 0.33015(19) 0.0724 1.0000 Uani . . . . . .
N3 N 0.37934(8) 0.5865(2) 0.30117(15) 0.0483 1.0000 Uani . . . . . .
N4 N 0.40456(10) 0.4369(2) 0.34644(18) 0.0567 1.0000 Uani . . . . . .
N5 N 0.31618(9) 0.7441(2) 0.38383(16) 0.0481 1.0000 Uani . . . . . .
N6 N 0.29697(8) 0.6238(2) 0.28125(15) 0.0453 1.0000 Uani . . . . . .
N7 N 0.38606(8) 0.0894(2) 0.57013(15) 0.0488 1.0000 Uani . . . . . .
N8 N 0.40819(9) -0.0577(2) 0.54397(16) 0.0517 1.0000 Uani . . . . . .
N9 N 0.39608(8) 0.2719(2) 0.50881(16) 0.0486 1.0000 Uani . . . . . .
N10 N 0.41938(10) 0.4033(3) 0.58419(19) 0.0626 1.0000 Uani . . . . . .
N11 N 0.31175(9) 0.2489(2) 0.42145(17) 0.0537 1.0000 Uani . . . . . .
N12 N 0.30223(9) 0.1283(2) 0.51100(17) 0.0500 1.0000 Uani . . . . . .
N13 N 0.32016(17) 0.4000(5) 0.1526(4) 0.1309 1.0000 Uani . . . . . .
N14 N 0.33903(15) -0.1331(4) 0.6498(3) 0.1059 1.0000 Uani . . . . . .
N15 N 0.4664(9) 0.743(2) 0.2286(15) 0.126(10) 0.2500 Uiso . . . . . .
C1 C 0.39236(11) 0.8246(3) 0.3291(2) 0.0565 1.0000 Uani . . . . . .
C2 C 0.44837(15) 0.8856(4) 0.3844(3) 0.0855 1.0000 Uani . . . . . .
C3 C 0.45548(13) 0.8228(4) 0.4373(3) 0.0837 1.0000 Uani . . . . . .
C4 C 0.42708(12) 0.7600(4) 0.4318(2) 0.0674 1.0000 Uani . . . . . .
C5 C 0.4785(2) 0.9544(7) 0.3854(4) 0.1284 1.0000 Uani . . . . . .
C6 C 0.38558(11) 0.5153(3) 0.3484(2) 0.0489 1.0000 Uani . . . . . .
C7 C 0.41952(12) 0.4345(3) 0.2975(2) 0.0615 1.0000 Uani . . . . . .
C8 C 0.41664(12) 0.5047(3) 0.2516(2) 0.0618 1.0000 Uani . . . . . .
C9 C 0.39523(11) 0.5811(3) 0.2545(2) 0.0551 1.0000 Uani . . . . . .
C10 C 0.43992(18) 0.3469(4) 0.2962(4) 0.0860 1.0000 Uani . . . . . .
C11 C 0.32845(12) 0.8052(3) 0.4360(2) 0.0583 1.0000 Uani . . . . . .
C12 C 0.30498(14) 0.8417(3) 0.4663(2) 0.0680 1.0000 Uani . . . . . .
C13 C 0.26882(14) 0.8169(4) 0.4440(2) 0.0685 1.0000 Uani . . . . . .
C14 C 0.25585(12) 0.7538(3) 0.3909(2) 0.0613 1.0000 Uani . . . . . .
C15 C 0.28031(11) 0.7177(3) 0.3618(2) 0.0492 1.0000 Uani . . . . . .
C16 C 0.26965(10) 0.6500(3) 0.3035(2) 0.0479 1.0000 Uani . . . . . .
C17 C 0.23334(11) 0.6151(3) 0.2725(2) 0.0584 1.0000 Uani . . . . . .
C18 C 0.22671(12) 0.5536(3) 0.2179(2) 0.0619 1.0000 Uani . . . . . .
C19 C 0.25450(12) 0.5285(3) 0.1959(2) 0.0575 1.0000 Uani . . . . . .
C20 C 0.28957(11) 0.5647(3) 0.22886(19) 0.0515 1.0000 Uani . . . . . .
C21 C 0.38908(10) 0.0218(3) 0.52518(19) 0.0449 1.0000 Uani . . . . . .
C22 C 0.42657(11) -0.0669(3) 0.6112(2) 0.0586 1.0000 Uani . . . . . .
C23 C 0.42635(12) -0.0016(3) 0.6588(2) 0.0620 1.0000 Uani . . . . . .
C24 C 0.40472(11) 0.0769(3) 0.6353(2) 0.0552 1.0000 Uani . . . . . .
C25 C 0.44746(16) -0.1570(4) 0.6308(3) 0.0812 1.0000 Uani . . . . . .
C26 C 0.39456(10) 0.3335(3) 0.5583(2) 0.0513 1.0000 Uani . . . . . .
C27 C 0.44652(15) 0.4073(4) 0.5580(3) 0.0819 1.0000 Uani . U . . . .
C28 C 0.45011(13) 0.3498(4) 0.5092(2) 0.0711 1.0000 Uani . . . . . .
C29 C 0.42370(11) 0.2813(3) 0.4855(2) 0.0598 1.0000 Uani . . . . . .
C30 C 0.47363(16) 0.4879(5) 0.5885(3) 0.0828 1.0000 Uani . U . . . .
C31 C 0.36165(19) 0.3950(5) 0.0766(4) 0.1149 1.0000 Uani . . . . . .
C32 C 0.33786(19) 0.3961(5) 0.1174(4) 0.0977 1.0000 Uani . . . . . .
C33 C 0.37549(18) -0.0926(5) 0.7724(3) 0.1083 1.0000 Uani . . . . . .
C34 C 0.35510(18) -0.1144(5) 0.7034(4) 0.0868 1.0000 Uani . . . . . .
C35 C 0.5293(10) 0.723(2) 0.2393(18) 0.114(11) 0.2500 Uiso . . . . . .
C36 C 0.4960(10) 0.7351(17) 0.2259(11) 0.098(8) 0.2500 Uiso . . . . . .
C37 C 0.31876(13) 0.3067(3) 0.3787(2) 0.0653 1.0000 Uani . . . . . .
C38 C 0.29054(14) 0.3475(3) 0.3234(3) 0.0771 1.0000 Uani . . . . . .
C39 C 0.25466(14) 0.3245(4) 0.3147(3) 0.0762 1.0000 Uani . . . . . .
C40 C 0.24667(12) 0.2647(3) 0.3578(2) 0.0641 1.0000 Uani . . . . . .
C41 C 0.27593(11) 0.2262(3) 0.4120(2) 0.0531 1.0000 Uani . . . . . .
C42 C 0.27071(11) 0.1571(3) 0.4615(2) 0.0523 1.0000 Uani . . . . . .
C43 C 0.30016(12) 0.0689(3) 0.5580(2) 0.0574 1.0000 Uani . . . . . .
C44 C 0.26638(13) 0.0333(3) 0.5580(3) 0.0638 1.0000 Uani . . . . . .
C45 C 0.23469(13) 0.0628(4) 0.5083(3) 0.0669 1.0000 Uani . . . . . .
C46 C 0.23630(12) 0.1240(3) 0.4597(2) 0.0621 1.0000 Uani . . . . . .
F1 F 0.46621(14) 1.0433(4) 0.3988(3) 0.1704 1.0000 Uani . . . . . .
F2 F 0.48201(11) 0.9729(4) 0.3298(2) 0.1535 1.0000 Uani . . . . . .
F3 F 0.50841(10) 0.9506(4) 0.4342(2) 0.1471 1.0000 Uani . . . . . .
F4 F 0.46224(10) 0.3535(2) 0.2600(2) 0.1113 1.0000 Uani . . . . . .
F5 F 0.46153(12) 0.3168(3) 0.3542(2) 0.1280 1.0000 Uani . . . . . .
F6 F 0.41751(11) 0.2787(3) 0.2657(3) 0.1410 1.0000 Uani . . . . . .
F7 F 0.42625(10) -0.2314(2) 0.6117(2) 0.1177 1.0000 Uani . . . . . .
F8 F 0.46506(10) -0.1650(2) 0.69652(17) 0.1137 1.0000 Uani . . . . . .
F9 F 0.47320(10) -0.1681(2) 0.6027(2) 0.1102 1.0000 Uani . . . . . .
F10 F 0.5089(2) 0.4594(6) 0.5894(4) 0.099(3) 0.5000 Uiso . . . . 1 .
F11 F 0.46896(19) 0.5578(5) 0.5485(3) 0.0909(19) 0.5000 Uiso . . . . 1 .
F12 F 0.4789(2) 0.5095(6) 0.6518(4) 0.095(2) 0.5000 Uiso . . . . 1 .
F13 F 0.4904(2) 0.4757(6) 0.6536(4) 0.095(2) 0.5000 Uiso . . . . 2 .
F14 F 0.5015(3) 0.4907(7) 0.5710(5) 0.113(3) 0.5000 Uiso . . . . 2 .
F15 F 0.4586(2) 0.5696(6) 0.5787(4) 0.111(2) 0.5000 Uiso . . . . 2 .
H31 H 0.4778 0.8226 0.4749 0.1008 1.0000 Uiso R . . . . .
H41 H 0.4298 0.7162 0.4670 0.0808 1.0000 Uiso R . . . . .
H81 H 0.4282 0.5007 0.2191 0.0733 1.0000 Uiso R . . . . .
H91 H 0.3917 0.6304 0.2227 0.0657 1.0000 Uiso R . . . . .
H111 H 0.3535 0.8220 0.4517 0.0700 1.0000 Uiso R . . . . .
H121 H 0.3144 0.8830 0.5028 0.0813 1.0000 Uiso R . . . . .
H131 H 0.2528 0.8417 0.4644 0.0823 1.0000 Uiso R . . . . .
H141 H 0.2310 0.7361 0.3752 0.0733 1.0000 Uiso R . . . . .
H171 H 0.2145 0.6322 0.2883 0.0700 1.0000 Uiso R . . . . .
H181 H 0.2031 0.5292 0.1970 0.0744 1.0000 Uiso R . . . . .
H191 H 0.2501 0.4874 0.1591 0.0691 1.0000 Uiso R . . . . .
H201 H 0.3086 0.5481 0.2126 0.0615 1.0000 Uiso R . . . . .
H231 H 0.4401 -0.0097 0.7051 0.0735 1.0000 Uiso R . . . . .
H241 H 0.4030 0.1221 0.6667 0.0657 1.0000 Uiso R . . . . .
H281 H 0.4698 0.3557 0.4929 0.0847 1.0000 Uiso R . . . . .
H291 H 0.4253 0.2393 0.4525 0.0706 1.0000 Uiso R . . . . .
H311 H 0.3464 0.3914 0.0291 0.1720 1.0000 Uiso R . . . . .
H312 H 0.3774 0.3406 0.0885 0.1720 1.0000 Uiso R . . . . .
H313 H 0.3765 0.4511 0.0848 0.1719 1.0000 Uiso R . . . . .
H331 H 0.3717 -0.0280 0.7804 0.1632 1.0000 Uiso R . . . . .
H332 H 0.4016 -0.1036 0.7825 0.1630 1.0000 Uiso R . . . . .
H333 H 0.3666 -0.1312 0.8016 0.1631 1.0000 Uiso R . . . . .
H371 H 0.3434 0.3205 0.3846 0.0803 1.0000 Uiso R . . . . .
H381 H 0.2964 0.3884 0.2934 0.0932 1.0000 Uiso R . . . . .
H391 H 0.2353 0.3503 0.2778 0.0923 1.0000 Uiso R . . . . .
H401 H 0.2218 0.2492 0.3517 0.0770 1.0000 Uiso R . . . . .
H431 H 0.3219 0.0499 0.5926 0.0692 1.0000 Uiso R . . . . .
H441 H 0.2655 -0.0096 0.5916 0.0770 1.0000 Uiso R . . . . .
H451 H 0.2116 0.0417 0.5078 0.0803 1.0000 Uiso R . . . . .
H461 H 0.2146 0.1440 0.4250 0.0740 1.0000 Uiso R . . . . .
H351 H 0.5343 0.7310 0.1980 0.1343 0.2500 Uiso R . . . . .
H352 H 0.5436 0.7668 0.2726 0.1343 0.2500 Uiso R . . . . .
H353 H 0.5357 0.6605 0.2559 0.1343 0.2500 Uiso R . . . . .

loop_
_atom_site_aniso_label
_atom_site_aniso_U_11
_atom_site_aniso_U_22
_atom_site_aniso_U_33
_atom_site_aniso_U_23
_atom_site_aniso_U_13
_atom_site_aniso_U_12
Ni1 0.0406(2) 0.0478(3) 0.0402(2) 0.0026(2) 0.0123(2) -0.0035(2)
Ni2 0.0386(2) 0.0472(3) 0.0413(3) -0.0034(2) 0.00693(19) -0.0048(2)
S1 0.0528(6) 0.0587(7) 0.0520(6) 0.0095(5) 0.0092(5) -0.0101(5)
S2 0.0578(6) 0.0582(6) 0.0428(5) 0.0077(5) 0.0200(5) 0.0020(5)
S3 0.0601(6) 0.0553(6) 0.0365(5) -0.0021(5) 0.0078(4) 0.0011(5)
S4 0.0480(5) 0.0675(7) 0.0601(6) -0.0211(6) 0.0192(5) -0.0118(5)
N1 0.0452(18) 0.066(2) 0.0465(19) 0.0045(17) 0.0111(15) -0.0069(17)
N2 0.062(2) 0.087(3) 0.062(2) 0.008(2) 0.0137(19) -0.030(2)
N3 0.0465(18) 0.056(2) 0.0426(17) 0.0062(15) 0.0155(14) -0.0005(16)
N4 0.058(2) 0.050(2) 0.060(2) -0.0028(18) 0.0184(17) 0.0016(17)
N5 0.0494(18) 0.051(2) 0.0457(18) 0.0016(15) 0.0188(15) -0.0022(16)
N6 0.0417(17) 0.052(2) 0.0393(16) 0.0056(15) 0.0099(14) -0.0020(15)
N7 0.0439(17) 0.058(2) 0.0400(17) -0.0013(15) 0.0088(14) -0.0061(15)
N8 0.0476(18) 0.050(2) 0.0527(19) 0.0043(17) 0.0117(15) -0.0040(16)
N9 0.0429(17) 0.057(2) 0.0429(17) -0.0015(16) 0.0106(14) -0.0071(16)
N10 0.053(2) 0.063(2) 0.063(2) -0.0098(19) 0.0082(17) -0.0176(18)
N11 0.052(2) 0.044(2) 0.052(2) -0.0029(16) 0.0012(16) -0.0039(16)
N12 0.0414(18) 0.051(2) 0.056(2) -0.0071(17) 0.0150(15) -0.0039(15)
N13 0.116(5) 0.132(5) 0.165(6) -0.054(5) 0.074(4) -0.018(4)
N14 0.095(4) 0.131(5) 0.095(4) 0.005(4) 0.037(3) -0.010(3)
C1 0.051(2) 0.064(3) 0.052(2) 0.006(2) 0.0155(18) -0.011(2)
C2 0.068(3) 0.111(5) 0.071(3) 0.008(3) 0.017(3) -0.035(3)
C3 0.058(3) 0.112(5) 0.069(3) 0.002(3) 0.007(2) -0.030(3)
C4 0.052(2) 0.090(4) 0.051(2) 0.006(2) 0.006(2) -0.011(3)
C5 0.108(6) 0.156(8) 0.092(5) 0.016(5) -0.002(4) -0.082(6)
C6 0.046(2) 0.052(2) 0.046(2) 0.0011(19) 0.0136(18) -0.0037(19)
C7 0.057(3) 0.058(3) 0.070(3) -0.012(2) 0.023(2) 0.001(2)
C8 0.059(3) 0.075(3) 0.056(3) -0.012(2) 0.027(2) -0.005(2)
C9 0.056(2) 0.070(3) 0.042(2) 0.004(2) 0.0212(19) -0.004(2)
C10 0.089(4) 0.069(4) 0.107(5) -0.011(3) 0.042(4) 0.007(3)
C11 0.061(2) 0.058(3) 0.057(2) -0.008(2) 0.020(2) -0.005(2)
C12 0.077(3) 0.063(3) 0.067(3) -0.013(2) 0.028(2) 0.001(3)
C13 0.072(3) 0.073(3) 0.069(3) -0.003(3) 0.034(2) 0.009(3)
C14 0.053(2) 0.071(3) 0.064(3) -0.001(2) 0.026(2) 0.001(2)
C15 0.047(2) 0.056(2) 0.048(2) 0.0077(19) 0.0194(18) -0.0001(19)
C16 0.041(2) 0.053(2) 0.048(2) 0.0093(18) 0.0140(17) -0.0028(18)
C17 0.044(2) 0.070(3) 0.059(3) 0.008(2) 0.0156(19) -0.003(2)
C18 0.050(2) 0.068(3) 0.056(3) 0.005(2) 0.003(2) -0.011(2)
C19 0.059(3) 0.057(3) 0.046(2) 0.002(2) 0.005(2) -0.005(2)
C20 0.054(2) 0.050(2) 0.044(2) 0.0033(19) 0.0102(18) 0.0002(19)
C21 0.041(2) 0.047(2) 0.043(2) 0.0018(18) 0.0092(16) -0.0037(17)
C22 0.050(2) 0.063(3) 0.056(2) 0.012(2) 0.0094(19) -0.007(2)
C23 0.053(3) 0.076(3) 0.045(2) 0.014(2) 0.0031(19) -0.008(2)
C24 0.051(2) 0.066(3) 0.042(2) 0.000(2) 0.0086(18) -0.006(2)
C25 0.068(3) 0.067(4) 0.089(4) 0.024(3) 0.003(3) -0.001(3)
C26 0.041(2) 0.057(3) 0.050(2) -0.0050(19) 0.0093(17) -0.0032(19)
C27 0.067(2) 0.097(3) 0.077(3) -0.007(2) 0.019(2) -0.025(2)
C28 0.055(3) 0.092(4) 0.069(3) -0.001(3) 0.025(2) -0.019(3)
C29 0.050(2) 0.071(3) 0.058(3) -0.003(2) 0.018(2) -0.008(2)
C30 0.068(2) 0.098(3) 0.078(3) -0.007(2) 0.020(2) -0.025(2)
C31 0.118(5) 0.115(5) 0.124(5) -0.019(5) 0.057(5) 0.005(4)
C32 0.093(4) 0.083(4) 0.120(5) -0.029(4) 0.039(4) -0.004(3)
C33 0.112(5) 0.117(5) 0.103(5) -0.009(4) 0.045(4) 0.012(4)
C34 0.090(4) 0.092(4) 0.089(4) 0.007(4) 0.045(4) -0.004(3)
C37 0.061(3) 0.053(3) 0.063(3) 0.006(2) -0.002(2) -0.009(2)
C38 0.075(3) 0.055(3) 0.072(3) 0.010(2) -0.011(3) -0.005(2)
C39 0.070(3) 0.054(3) 0.072(3) 0.001(3) -0.017(2) 0.008(3)
C40 0.051(2) 0.049(3) 0.070(3) -0.015(2) -0.007(2) 0.005(2)
C41 0.045(2) 0.043(2) 0.058(2) -0.0176(19) 0.0001(18) 0.0007(18)
C42 0.043(2) 0.049(2) 0.058(2) -0.020(2) 0.0096(18) -0.0001(18)
C43 0.053(2) 0.059(3) 0.062(3) -0.007(2) 0.022(2) -0.007(2)
C44 0.064(3) 0.057(3) 0.077(3) -0.008(2) 0.034(3) -0.011(2)
C45 0.051(3) 0.076(3) 0.077(3) -0.026(3) 0.028(2) -0.017(2)
C46 0.044(2) 0.069(3) 0.068(3) -0.025(2) 0.013(2) -0.003(2)
F1 0.135(4) 0.146(4) 0.206(6) 0.007(4) 0.029(4) -0.080(4)
F2 0.117(3) 0.219(5) 0.106(3) 0.029(3) 0.016(2) -0.099(3)
F3 0.093(3) 0.201(5) 0.117(3) 0.021(3) -0.002(2) -0.086(3)
F4 0.115(3) 0.092(2) 0.147(3) -0.028(2) 0.071(3) 0.014(2)
F5 0.147(3) 0.108(3) 0.129(3) 0.000(3) 0.047(3) 0.065(3)
F6 0.113(3) 0.081(2) 0.229(5) -0.057(3) 0.059(3) -0.009(2)
F7 0.104(3) 0.067(2) 0.145(3) 0.027(2) -0.003(2) -0.0043(19)
F8 0.118(3) 0.094(2) 0.091(2) 0.0320(19) -0.012(2) 0.016(2)
F9 0.096(2) 0.087(2) 0.139(3) 0.037(2) 0.030(2) 0.035(2)

loop_
_atom_type_symbol
_atom_type_scat_dispersion_real
_atom_type_scat_dispersion_imag
_atom_type_scat_Cromer_Mann_a1
_atom_type_scat_Cromer_Mann_b1
_atom_type_scat_Cromer_Mann_a2
_atom_type_scat_Cromer_Mann_b2
_atom_type_scat_Cromer_Mann_a3
_atom_type_scat_Cromer_Mann_b3
_atom_type_scat_Cromer_Mann_a4
_atom_type_scat_Cromer_Mann_b4
_atom_type_scat_Cromer_Mann_c
_atom_type_scat_source
C 0.0033 0.0016 2.3100 20.8439 1.0200 10.2075 1.5886 0.5687 0.8650 51.6512 0.2156 'International Tables Vol C 4.2.6.8 and 6.1.1.4'
H 0.0000 0.0000 0.4930 10.5109 0.3229 26.1257 0.1402 3.1424 0.0408 57.7998 0.0030 'International Tables Vol C 4.2.6.8 and 6.1.1.4'
Cu 0.3201 1.2651 13.3380 3.5828 7.1676 0.2470 5.6158 11.3966 1.6735 64.8126 1.1910 'International Tables Vol C 4.2.6.8 and 6.1.1.4'
F 0.0171 0.0103 3.5392 10.2825 2.6412 4.2944 1.5170 0.2615 1.0243 26.1476 0.2776 'International Tables Vol C 4.2.6.8 and 6.1.1.4'
N 0.0061 0.0033 12.2126 0.0057 3.1322 9.8933 2.0125 28.9975 1.1663 0.5826 -11.5290 'International Tables Vol C 4.2.6.8 and 6.1.1.4'
S 0.1246 0.1234 6.9053 1.4679 5.2034 22.2151 1.4379 0.2536 1.5863 56.1720 0.8669 'International Tables Vol C 4.2.6.8 and 6.1.1.4'
O 0.0106 0.0060 3.0485 13.2771 2.2868 5.7011 1.5463 0.3239 0.8670 32.9089 0.2508 'International Tables Vol C 4.2.6.8 and 6.1.1.4'
Ni 0.3393 1.1124 12.8376 3.8785 7.2920 0.2565 4.4438 12.1763 2.3800 66.3421 1.0341 'International Tables Vol C 4.2.6.8 and 6.1.1.4'

loop_
_geom_angle_atom_site_label_1
_geom_angle_site_symmetry_1
_geom_angle_atom_site_label_2
_geom_angle_site_symmetry_2
_geom_angle_atom_site_label_3
_geom_angle_site_symmetry_3
_geom_angle
_geom_angle_publ_flag
S1 . Ni1 . S2 . 161.77(4) yes
S1 . Ni1 . N1 . 68.31(10) yes
S2 . Ni1 . N1 . 99.04(10) yes
S1 . Ni1 . N3 . 97.26(9) yes
S2 . Ni1 . N3 . 68.54(9) yes
N1 . Ni1 . N3 . 88.80(13) yes
S1 . Ni1 . N5 . 96.51(10) yes
S2 . Ni1 . N5 . 98.29(9) yes
N1 . Ni1 . N5 . 97.90(14) yes
N3 . Ni1 . N5 . 166.12(13) yes
S1 . Ni1 . N6 . 100.49(9) yes
S2 . Ni1 . N6 . 92.68(9) yes
N1 . Ni1 . N6 . 168.24(13) yes
N3 . Ni1 . N6 . 96.40(13) yes
N5 . Ni1 . N6 . 79.37(13) yes
S3 . Ni2 . S4 . 162.29(4) yes
S3 . Ni2 . N7 . 68.80(9) yes
S4 . Ni2 . N7 . 97.60(10) yes
S3 . Ni2 . N9 . 99.13(10) yes
S4 . Ni2 . N9 . 68.87(9) yes
N7 . Ni2 . N9 . 90.92(13) yes
S3 . Ni2 . N11 . 97.29(10) yes
S4 . Ni2 . N11 . 97.22(10) yes
N7 . Ni2 . N11 . 164.79(13) yes
N9 . Ni2 . N11 . 97.57(13) yes
S3 . Ni2 . N12 . 95.67(10) yes
S4 . Ni2 . N12 . 96.90(9) yes
N7 . Ni2 . N12 . 95.27(13) yes
N9 . Ni2 . N12 . 165.17(13) yes
N11 . Ni2 . N12 . 79.58(14) yes
Ni1 . S1 . C1 . 76.55(15) yes
Ni1 . S2 . C6 . 77.01(14) yes
Ni2 . S3 . C21 . 77.33(14) yes
Ni2 . S4 . C26 . 77.77(14) yes
Ni1 . N1 . C1 . 101.4(2) yes
Ni1 . N1 . C4 . 140.5(3) yes
C1 . N1 . C4 . 117.7(4) yes
C1 . N2 . C2 . 114.8(4) yes
Ni1 . N3 . C6 . 101.2(2) yes
Ni1 . N3 . C9 . 140.0(3) yes
C6 . N3 . C9 . 118.5(4) yes
C6 . N4 . C7 . 115.4(4) yes
Ni1 . N5 . C11 . 125.3(3) yes
Ni1 . N5 . C15 . 115.5(3) yes
C11 . N5 . C15 . 119.2(4) yes
Ni1 . N6 . C16 . 114.5(3) yes
Ni1 . N6 . C20 . 126.0(3) yes
C16 . N6 . C20 . 119.5(3) yes
Ni2 . N7 . C21 . 101.0(2) yes
Ni2 . N7 . C24 . 141.0(3) yes
C21 . N7 . C24 . 117.9(4) yes
C21 . N8 . C22 . 115.3(4) yes
Ni2 . N9 . C26 . 99.4(2) yes
Ni2 . N9 . C29 . 142.9(3) yes
C26 . N9 . C29 . 117.6(4) yes
C26 . N10 . C27 . 114.1(4) yes
Ni2 . N11 . C37 . 125.7(3) yes
Ni2 . N11 . C41 . 115.1(3) yes
C37 . N11 . C41 . 119.2(4) yes
Ni2 . N12 . C42 . 114.4(3) yes
Ni2 . N12 . C43 . 126.0(3) yes
C42 . N12 . C43 . 119.6(4) yes
S1 . C1 . N1 . 113.6(3) yes
S1 . C1 . N2 . 122.1(3) yes
N1 . C1 . N2 . 124.4(4) yes
N2 . C2 . C3 . 126.0(5) yes
N2 . C2 . C5 . 115.7(5) yes
C3 . C2 . C5 . 118.2(5) yes
C2 . C3 . C4 . 115.0(4) yes
C2 . C3 . H31 . 122.9 no
C4 . C3 . H31 . 122.1 no
C3 . C4 . N1 . 122.1(5) yes
C3 . C4 . H41 . 119.5 no
N1 . C4 . H41 . 118.4 no
C2 . C5 . F1 . 105.9(8) yes
C2 . C5 . F2 . 117.1(6) yes
F1 . C5 . F2 . 98.6(7) yes
C2 . C5 . F3 . 117.9(7) yes
F1 . C5 . F3 . 98.8(7) yes
F2 . C5 . F3 . 114.0(7) yes
S2 . C6 . N3 . 113.2(3) yes
S2 . C6 . N4 . 123.4(3) yes
N3 . C6 . N4 . 123.4(4) yes
N4 . C7 . C8 . 124.7(4) yes
N4 . C7 . C10 . 114.2(5) yes
C8 . C7 . C10 . 121.2(5) yes
C7 . C8 . C9 . 116.7(4) yes
C7 . C8 . H81 . 121.7 no
C9 . C8 . H81 . 121.6 no
C8 . C9 . N3 . 121.0(4) yes
C8 . C9 . H91 . 119.8 no
N3 . C9 . H91 . 119.2 no
C7 . C10 . F4 . 113.8(5) yes
C7 . C10 . F5 . 115.9(5) yes
F4 . C10 . F5 . 103.1(5) yes
C7 . C10 . F6 . 111.8(5) yes
F4 . C10 . F6 . 102.8(5) yes
F5 . C10 . F6 . 108.2(6) yes
N5 . C11 . C12 . 121.1(4) yes
N5 . C11 . H111 . 118.5 no
C12 . C11 . H111 . 120.3 no
C11 . C12 . C13 . 120.3(4) yes
C11 . C12 . H121 . 119.2 no
C13 . C12 . H121 . 120.5 no
C12 . C13 . C14 . 119.3(4) yes
C12 . C13 . H131 . 120.5 no
C14 . C13 . H131 . 120.2 no
C13 . C14 . C15 . 119.0(4) yes
C13 . C14 . H141 . 120.0 no
C15 . C14 . H141 . 121.0 no
C14 . C15 . N5 . 121.1(4) yes
C14 . C15 . C16 . 124.2(4) yes
N5 . C15 . C16 . 114.7(3) yes
C15 . C16 . N6 . 115.8(3) yes
C15 . C16 . C17 . 123.3(4) yes
N6 . C16 . C17 . 120.9(4) yes
C16 . C17 . C18 . 118.0(4) yes
C16 . C17 . H171 . 121.1 no
C18 . C17 . H171 . 121.0 no
C17 . C18 . C19 . 120.4(4) yes
C17 . C18 . H181 . 119.5 no
C19 . C18 . H181 . 120.1 no
C18 . C19 . C20 . 118.8(4) yes
C18 . C19 . H191 . 120.5 no
C20 . C19 . H191 . 120.7 no
C19 . C20 . N6 . 122.6(4) yes
C19 . C20 . H201 . 118.3 no
N6 . C20 . H201 . 119.1 no
S3 . C21 . N7 . 112.8(3) yes
S3 . C21 . N8 . 123.1(3) yes
N7 . C21 . N8 . 124.1(3) yes
N8 . C22 . C23 . 124.3(4) yes
N8 . C22 . C25 . 114.1(4) yes
C23 . C22 . C25 . 121.6(4) yes
C22 . C23 . C24 . 116.6(4) yes
C22 . C23 . H231 . 121.8 no
C24 . C23 . H231 . 121.6 no
C23 . C24 . N7 . 121.6(4) yes
C23 . C24 . H241 . 119.2 no
N7 . C24 . H241 . 119.1 no
C22 . C25 . F7 . 113.0(4) yes
C22 . C25 . F8 . 113.3(5) yes
F7 . C25 . F8 . 106.9(5) yes
C22 . C25 . F9 . 113.2(5) yes
F7 . C25 . F9 . 104.5(5) yes
F8 . C25 . F9 . 105.2(5) yes
S4 . C26 . N9 . 113.9(3) yes
S4 . C26 . N10 . 121.9(3) yes
N9 . C26 . N10 . 124.2(4) yes
N10 . C27 . C28 . 125.6(5) yes
N10 . C27 . C30 . 112.1(5) yes
C28 . C27 . C30 . 122.3(5) yes
C27 . C28 . C29 . 116.5(4) yes
C27 . C28 . H281 . 121.8 no
C29 . C28 . H281 . 121.6 no
C28 . C29 . N9 . 122.0(4) yes
C28 . C29 . H291 . 119.5 no
N9 . C29 . H291 . 118.5 no
C27 . C30 . F10 . 107.6(6) yes
C27 . C30 . F11 . 113.1(5) yes
F10 . C30 . F11 . 98.6(6) yes
C27 . C30 . F12 . 116.3(6) yes
F10 . C30 . F12 . 104.2(6) yes
F11 . C30 . F12 . 114.7(7) yes
C32 . C31 . H311 . 108.9 no
C32 . C31 . H312 . 109.1 no
H311 . C31 . H312 . 109.1 no
C32 . C31 . H313 . 110.1 no
H311 . C31 . H313 . 109.7 no
H312 . C31 . H313 . 110.0 no
C31 . C32 . N13 . 176.3(7) yes
C34 . C33 . H331 . 108.9 no
C34 . C33 . H332 . 110.7 no
H331 . C33 . H332 . 109.2 no
C34 . C33 . H333 . 109.1 no
H331 . C33 . H333 . 109.1 no
H332 . C33 . H333 . 109.7 no
C33 . C34 . N14 . 178.6(8) yes
C36 . C35 . H351 . 107.5 no
C36 . C35 . H352 . 111.4 no
H351 . C35 . H352 . 109.5 no
C36 . C35 . H353 . 109.4 no
H351 . C35 . H353 . 109.5 no
H352 . C35 . H353 . 109.5 no
C35 . C36 . N15 . 165(3) yes
N11 . C37 . C38 . 122.5(5) yes
N11 . C37 . H371 . 118.8 no
C38 . C37 . H371 . 118.7 no
C37 . C38 . C39 . 117.7(5) yes
C37 . C38 . H381 . 120.6 no
C39 . C38 . H381 . 121.7 no
C38 . C39 . C40 . 121.0(4) yes
C38 . C39 . H391 . 119.5 no
C40 . C39 . H391 . 119.5 no
C39 . C40 . C41 . 118.8(4) yes
C39 . C40 . H401 . 120.7 no
C41 . C40 . H401 . 120.5 no
C40 . C41 . N11 . 120.8(4) yes
C40 . C41 . C42 . 123.7(4) yes
N11 . C41 . C42 . 115.4(3) yes
C41 . C42 . N12 . 115.4(4) yes
C41 . C42 . C46 . 124.1(4) yes
N12 . C42 . C46 . 120.5(4) yes
N12 . C43 . C44 . 122.0(4) yes
N12 . C43 . H431 . 119.4 no
C44 . C43 . H431 . 118.7 no
C43 . C44 . C45 . 118.3(5) yes
C43 . C44 . H441 . 120.7 no
C45 . C44 . H441 . 121.0 no
C44 . C45 . C46 . 120.5(4) yes
C44 . C45 . H451 . 120.3 no
C46 . C45 . H451 . 119.2 no
C42 . C46 . C45 . 119.2(4) yes
C42 . C46 . H461 . 119.8 no
C45 . C46 . H461 . 121.0 no

loop_
_geom_bond_atom_site_label_1
_geom_bond_site_symmetry_1
_geom_bond_atom_site_label_2
_geom_bond_site_symmetry_2
_geom_bond_distance
_geom_bond_publ_flag
Ni1 . S1 . 2.5004(12) yes
Ni1 . S2 . 2.4903(12) yes
Ni1 . N1 . 2.064(3) yes
Ni1 . N3 . 2.064(3) yes
Ni1 . N5 . 2.049(3) yes
Ni1 . N6 . 2.067(3) yes
Ni2 . S3 . 2.4732(12) yes
Ni2 . S4 . 2.4568(12) yes
Ni2 . N7 . 2.063(3) yes
Ni2 . N9 . 2.097(3) yes
Ni2 . N11 . 2.053(3) yes
Ni2 . N12 . 2.079(3) yes
S1 . C1 . 1.724(4) yes
S2 . C6 . 1.722(4) yes
S3 . C21 . 1.723(4) yes
S4 . C26 . 1.718(4) yes
N1 . C1 . 1.361(5) yes
N1 . C4 . 1.304(5) yes
N2 . C1 . 1.337(5) yes
N2 . C2 . 1.304(6) yes
N3 . C6 . 1.370(5) yes
N3 . C9 . 1.314(5) yes
N4 . C6 . 1.336(5) yes
N4 . C7 . 1.330(5) yes
N5 . C11 . 1.339(5) yes
N5 . C15 . 1.341(5) yes
N6 . C16 . 1.334(5) yes
N6 . C20 . 1.325(5) yes
N7 . C21 . 1.371(5) yes
N7 . C24 . 1.307(5) yes
N8 . C21 . 1.326(5) yes
N8 . C22 . 1.336(5) yes
N9 . C26 . 1.367(5) yes
N9 . C29 . 1.314(5) yes
N10 . C26 . 1.347(5) yes
N10 . C27 . 1.332(6) yes
N11 . C37 . 1.304(5) yes
N11 . C41 . 1.354(5) yes
N12 . C42 . 1.349(5) yes
N12 . C43 . 1.314(5) yes
N13 . C32 . 1.159(8) yes
N14 . C34 . 1.102(7) yes
N15 . C36 . 1.16(3) yes
C2 . C3 . 1.368(7) yes
C2 . C5 . 1.505(8) yes
C3 . C4 . 1.378(6) yes
C3 . H31 . 0.937 no
C4 . H41 . 0.939 no
C5 . F1 . 1.406(11) yes
C5 . F2 . 1.237(8) yes
C5 . F3 . 1.238(7) yes
C7 . C8 . 1.358(6) yes
C7 . C10 . 1.471(7) yes
C8 . C9 . 1.372(6) yes
C8 . H81 . 0.928 no
C9 . H91 . 0.939 no
C10 . F4 . 1.323(6) yes
C10 . F5 . 1.277(7) yes
C10 . F6 . 1.302(6) yes
C11 . C12 . 1.366(6) yes
C11 . H111 . 0.931 no
C12 . C13 . 1.344(6) yes
C12 . H121 . 0.928 no
C13 . C14 . 1.373(6) yes
C13 . H131 . 0.929 no
C14 . C15 . 1.379(5) yes
C14 . H141 . 0.926 no
C15 . C16 . 1.487(5) yes
C16 . C17 . 1.403(5) yes
C17 . C18 . 1.384(6) yes
C17 . H171 . 0.923 no
C18 . C19 . 1.344(6) yes
C18 . H181 . 0.923 no
C19 . C20 . 1.377(5) yes
C19 . H191 . 0.929 no
C20 . H201 . 0.934 no
C22 . C23 . 1.358(6) yes
C22 . C25 . 1.486(7) yes
C23 . C24 . 1.371(6) yes
C23 . H231 . 0.931 no
C24 . H241 . 0.932 no
C25 . F7 . 1.305(6) yes
C25 . F8 . 1.302(6) yes
C25 . F9 . 1.319(6) yes
C27 . C28 . 1.346(7) yes
C27 . C30 . 1.524(7) yes
C28 . C29 . 1.363(6) yes
C28 . H281 . 0.930 no
C29 . H291 . 0.928 no
C30 . F10 . 1.401(10) yes
C30 . F11 . 1.265(9) yes
C30 . F12 . 1.297(9) yes
C31 . C32 . 1.443(9) yes
C31 . H311 . 0.960 no
C31 . H312 . 0.956 no
C31 . H313 . 0.957 no
C33 . C34 . 1.410(8) yes
C33 . H331 . 0.950 no
C33 . H332 . 0.959 no
C33 . H333 . 0.962 no
C35 . C36 . 1.22(4) yes
C35 . H351 . 0.950 no
C35 . H352 . 0.950 no
C35 . H353 . 0.950 no
C37 . C38 . 1.400(6) yes
C37 . H371 . 0.930 no
C38 . C39 . 1.361(7) yes
C38 . H381 . 0.934 no
C39 . C40 . 1.345(7) yes
C39 . H391 . 0.936 no
C40 . C41 . 1.395(5) yes
C40 . H401 . 0.940 no
C41 . C42 . 1.483(6) yes
C42 . C46 . 1.386(6) yes
C43 . C44 . 1.387(6) yes
C43 . H431 . 0.931 no
C44 . C45 . 1.358(6) yes
C44 . H441 . 0.936 no
C45 . C46 . 1.350(6) yes
C45 . H451 . 0.928 no
C46 . H461 . 0.934 no

loop_
_geom_hbond_atom_site_label_D
_geom_hbond_site_symmetry_D
_geom_hbond_atom_site_label_H
_geom_hbond_site_symmetry_H
_geom_hbond_atom_site_label_A
_geom_hbond_site_symmetry_A
_geom_hbond_angle_DHA
_geom_hbond_distance_DH
_geom_hbond_distance_HA
_geom_hbond_distance_DA
_geom_hbond_publ_flag
C20 . H201 . N13 . 132 0.93 2.56 3.259(9) yes
